data_4516220
loop_
_publ_author_name
'Gair, Joseph J.'
'Haines, Brandon E.'
'Filatov, Alexander S.'
'Musaev, Djamaladdin G.'
'Lewis, Jared C.'

_publ_section_title
;
 Di-Palladium Complexes are Active Catalysts for Mono-N-Protected Amino
 Acid-Accelerated Enantioselective C--H Functionalization
;
_journal_name_full 'ACS Catalysis'
_journal_page_first 11386
_journal_paper_doi 10.1021/acscatal.9b03887
_journal_year 2019
_chemical_absolute_configuration ad
_chemical_formula_moiety 'C20 H26 N2 O2 Pd'
_chemical_formula_sum 'C20 H26 N2 O2 Pd'
_chemical_formula_weight 432.83
_space_group_crystal_system orthorhombic
_space_group_IT_number 18
_space_group_name_Hall 'P 2 2ab'
_space_group_name_H-M_alt 'P 21 21 2'
_atom_sites_solution_hydrogens geom
_atom_sites_solution_primary dual
_atom_sites_solution_secondary difmap
_audit_creation_date 2018-03-16
_audit_creation_method
;
Olex2 1.2
(compiled 2017.08.10 svn.r3458 for OlexSys, GUI svn.r5381)
;
_cell_angle_alpha 90
_cell_angle_beta 90
_cell_angle_gamma 90
_cell_formula_units_Z 4
_cell_length_a 12.4112(8)
_cell_length_b 25.3634(16)
_cell_length_c 5.9070(3)
_cell_measurement_reflns_used 6828
_cell_measurement_temperature 100(2)
_cell_measurement_theta_max 15.08
_cell_measurement_theta_min 2.37
_cell_volume 1859.47(19)
_computing_cell_refinement 'SAINT v8.37A (Bruker, 2015)'
_computing_data_reduction 'SAINT v8.37A (Bruker, 2015)'
_computing_molecular_graphics 'Olex2 (Dolomanov et al., 2009)'
_computing_publication_material 'Olex2 (Dolomanov et al., 2009)'
_computing_structure_refinement 'ShelXL (Sheldrick, 2015)'
_computing_structure_solution 'ShelXT (Sheldrick, 2015)'
_diffrn_ambient_temperature 100(2)
_diffrn_detector 'Pilatus1M(CdTe) pixel array detector'
_diffrn_detector_area_resol_mean 30
_diffrn_detector_type 'CMOS pixel array detector'
_diffrn_measured_fraction_theta_full 0.968
_diffrn_measured_fraction_theta_max 0.935
_diffrn_measurement_device 'three-circle diffractometer'
_diffrn_measurement_device_type 'three-circle diffractometer'
_diffrn_measurement_method 'phi rotation'
_diffrn_radiation_collimation '0.2 mm sinlge-pinhole'
_diffrn_radiation_monochromator 'Si(111) & Si(311)'
_diffrn_radiation_probe x-ray
_diffrn_radiation_type synchrotron
_diffrn_radiation_wavelength 0.41328
_diffrn_reflns_av_R_equivalents 0.0569
_diffrn_reflns_av_unetI/netI 0.0399
_diffrn_reflns_Laue_measured_fraction_full 0.968
_diffrn_reflns_Laue_measured_fraction_max 0.935
_diffrn_reflns_limit_h_max 15
_diffrn_reflns_limit_h_min -15
_diffrn_reflns_limit_k_max 32
_diffrn_reflns_limit_k_min -32
_diffrn_reflns_limit_l_max 7
_diffrn_reflns_limit_l_min -7
_diffrn_reflns_number 24422
_diffrn_reflns_point_group_measured_fraction_full 0.973
_diffrn_reflns_point_group_measured_fraction_max 0.943
_diffrn_reflns_theta_full 14.357
_diffrn_reflns_theta_max 15.317
_diffrn_reflns_theta_min 0.934
_diffrn_source synchrotron
_diffrn_source_type 'Insertion Device, Station 15 ID-B, APS, Argonne Nat'l Lab'
_exptl_absorpt_coefficient_mu 1.350
_exptl_absorpt_correction_T_max 0.7439
_exptl_absorpt_correction_T_min 0.6700
_exptl_absorpt_correction_type multi-scan
_exptl_absorpt_process_details
;
SADABS-2016/2 (Bruker,2016/2) was used for absorption correction. 
wR2(int) was 0.0694 before and 0.0626 after correction. 
The Ratio of minimum to maximum transmission is 0.9007. 
;
_exptl_crystal_colour yellow
_exptl_crystal_colour_primary yellow
_exptl_crystal_density_diffrn 1.546
_exptl_crystal_description block
_exptl_crystal_F_000 888
_exptl_crystal_size_max 0.1
_exptl_crystal_size_mid 0.1
_exptl_crystal_size_min 0.1
_refine_diff_density_max 0.324
_refine_diff_density_min -0.513
_refine_diff_density_rms 0.065
_refine_ls_abs_structure_details
;
 Flack x determined using 1505 quotients [(I+)-(I-)]/[(I+)+(I-)]
 (Parsons, Flack and Wagner, Acta Cryst. B69 (2013) 249-259).
;
_refine_ls_abs_structure_Flack 0.009(6)
_refine_ls_extinction_method none
_refine_ls_goodness_of_fit_ref 1.074
_refine_ls_hydrogen_treatment constr
_refine_ls_matrix_type full
_refine_ls_number_parameters 230
_refine_ls_number_reflns 3842
_refine_ls_number_restraints 0
_refine_ls_restrained_S_all 1.074
_refine_ls_R_factor_all 0.0253
_refine_ls_R_factor_gt 0.0224
_refine_ls_shift/su_max 0.001
_refine_ls_shift/su_mean 0.000
_refine_ls_structure_factor_coef Fsqd
_refine_ls_weighting_details 'w=1/[\s^2^(Fo^2^)+(0.0087P)^2^+0.3542P] where P=(Fo^2^+2Fc^2^)/3'
_refine_ls_weighting_scheme calc
_refine_ls_wR_factor_gt 0.0469
_refine_ls_wR_factor_ref 0.0475
_reflns_Friedel_coverage 0.733
_reflns_Friedel_fraction_full 0.981
_reflns_Friedel_fraction_max 0.954
_reflns_number_gt 3620
_reflns_number_total 3842
_reflns_threshold_expression 'I > 2\s(I)'
_cod_data_source_file cs9b03887_si_002.cif
_cod_data_source_block 07_PheNMe2_Pd_dmba
_cod_database_code 4516220
_shelx_shelxl_version_number 2018/3
_shelx_space_group_comment
;
The symmetry employed for this shelxl refinement is uniquely defined
by the following loop, which should always be used as a source of
symmetry information in preference to the above space-group names.
They are only intended as comments.
;
_shelx_estimated_absorpt_t_max 0.877
_shelx_estimated_absorpt_t_min 0.877
_olex2_refinement_description
;
1. Fixed Uiso
 At 1.2 times of:
  All C(H) groups, All C(H,H) groups
 At 1.5 times of:
  All C(H,H,H) groups
2.a Ternary CH refined with riding coordinates:
 C8(H8)
2.b Secondary CH2 refined with riding coordinates:
 C7(H7A,H7B), C14(H14A,H14B)
2.c Aromatic/amide H refined with riding coordinates:
 C1(H1), C2(H2), C3(H3), C4(H4), C5(H5), C16(H16), C17(H17), C18(H18), C19(H19)
2.d Idealised Me refined as rotating group:
 C10(H10A,H10B,H10C), C11(H11A,H11B,H11C), C12(H12A,H12B,H12C), C13(H13A,H13B,
 H13C)
;
_olex2_submission_special_instructions 'No special instructions were received'

loop_
_space_group_symop_operation_xyz
'x, y, z'
'-x, -y, z'
'-x+1/2, y+1/2, -z'
'x+1/2, -y+1/2, -z'

loop_
_atom_site_label
_atom_site_type_symbol
_atom_site_fract_x
_atom_site_fract_y
_atom_site_fract_z
_atom_site_U_iso_or_equiv
_atom_site_adp_type
_atom_site_occupancy
_atom_site_site_symmetry_order
_atom_site_calc_flag
_atom_site_refinement_flags_posn
Pd1 Pd 0.61017(2) 0.64461(2) 0.28877(4) 0.01519(7) Uani 1 1 d .
O1 O 0.5253(2) 0.69831(11) 0.4942(4) 0.0207(6) Uani 1 1 d .
O2 O 0.5672(2) 0.74907(10) 0.7918(5) 0.0235(6) Uani 1 1 d .
N1 N 0.7441(3) 0.68095(12) 0.4421(5) 0.0167(6) Uani 1 1 d .
N2 N 0.4734(3) 0.61856(12) 0.1268(5) 0.0186(7) Uani 1 1 d .
C1 C 0.5748(3) 0.84409(14) 0.1647(6) 0.0228(9) Uani 1 1 d .
H1 H 0.566123 0.825031 0.027409 0.027 Uiso 1 1 calc R
C2 C 0.5235(3) 0.89243(15) 0.1901(8) 0.0258(8) Uani 1 1 d .
H2 H 0.481097 0.906151 0.069957 0.031 Uiso 1 1 calc R
C3 C 0.5338(4) 0.92058(15) 0.3880(8) 0.0276(9) Uani 1 1 d .
H3 H 0.497630 0.953319 0.405988 0.033 Uiso 1 1 calc R
C4 C 0.5973(4) 0.90076(15) 0.5605(7) 0.0297(10) Uani 1 1 d .
H4 H 0.605473 0.920183 0.696976 0.036 Uiso 1 1 calc R
C5 C 0.6495(3) 0.85233(18) 0.5352(6) 0.0241(8) Uani 1 1 d .
H5 H 0.693083 0.839031 0.654458 0.029 Uiso 1 1 calc R
C6 C 0.6380(3) 0.82318(14) 0.3347(6) 0.0188(8) Uani 1 1 d .
C7 C 0.6958(3) 0.77143(14) 0.2958(7) 0.0195(7) Uani 1 1 d .
H7A H 0.770006 0.779086 0.243989 0.023 Uiso 1 1 calc R
H7B H 0.658708 0.752235 0.172413 0.023 Uiso 1 1 calc R
C8 C 0.7020(3) 0.73502(14) 0.5048(6) 0.0173(8) Uani 1 1 d .
H8 H 0.751172 0.751201 0.619552 0.021 Uiso 1 1 calc R
C9 C 0.5897(3) 0.72774(15) 0.6104(6) 0.0178(8) Uani 1 1 d .
C10 C 0.8438(3) 0.68553(15) 0.3044(8) 0.0254(8) Uani 1 1 d .
H10A H 0.876569 0.650619 0.286830 0.038 Uiso 1 1 calc GR
H10B H 0.894668 0.709157 0.380513 0.038 Uiso 1 1 calc GR
H10C H 0.825838 0.699828 0.154948 0.038 Uiso 1 1 calc GR
C11 C 0.7714(3) 0.65412(15) 0.6572(6) 0.0217(9) Uani 1 1 d .
H11A H 0.710204 0.656587 0.761572 0.033 Uiso 1 1 calc GR
H11B H 0.834512 0.671076 0.725352 0.033 Uiso 1 1 calc GR
H11C H 0.787505 0.616950 0.627212 0.033 Uiso 1 1 calc GR
C12 C 0.3964(4) 0.66265(14) 0.0894(6) 0.0237(8) Uani 1 1 d .
H12A H 0.375600 0.677808 0.235537 0.036 Uiso 1 1 calc GR
H12B H 0.332204 0.649344 0.011600 0.036 Uiso 1 1 calc GR
H12C H 0.430811 0.689841 -0.003778 0.036 Uiso 1 1 calc GR
C13 C 0.4196(3) 0.57701(15) 0.2627(7) 0.0238(9) Uani 1 1 d .
H13A H 0.468992 0.547253 0.283524 0.036 Uiso 1 1 calc GR
H13B H 0.354726 0.564944 0.183582 0.036 Uiso 1 1 calc GR
H13C H 0.399535 0.591371 0.410868 0.036 Uiso 1 1 calc GR
C14 C 0.5072(3) 0.59650(15) -0.0973(6) 0.0206(8) Uani 1 1 d .
H14A H 0.516036 0.625323 -0.208780 0.025 Uiso 1 1 calc R
H14B H 0.451621 0.571869 -0.154649 0.025 Uiso 1 1 calc R
C15 C 0.6124(4) 0.56792(14) -0.0650(6) 0.0210(7) Uani 1 1 d .
C16 C 0.6462(3) 0.52784(15) -0.2099(8) 0.0278(9) Uani 1 1 d .
H16 H 0.602234 0.517340 -0.333682 0.033 Uiso 1 1 calc R
C17 C 0.7447(4) 0.50338(15) -0.1719(7) 0.0305(10) Uani 1 1 d .
H17 H 0.768899 0.476408 -0.271191 0.037 Uiso 1 1 calc R
C18 C 0.8073(4) 0.51826(16) 0.0101(8) 0.0288(10) Uani 1 1 d .
H18 H 0.873682 0.500802 0.038125 0.035 Uiso 1 1 calc R
C19 C 0.7736(3) 0.55904(15) 0.1543(7) 0.0248(9) Uani 1 1 d .
H19 H 0.817108 0.568516 0.280104 0.030 Uiso 1 1 calc R
C20 C 0.6775(3) 0.58578(15) 0.1161(7) 0.0214(8) Uani 1 1 d .

loop_
_atom_site_aniso_label
_atom_site_aniso_U_11
_atom_site_aniso_U_22
_atom_site_aniso_U_33
_atom_site_aniso_U_23
_atom_site_aniso_U_13
_atom_site_aniso_U_12
Pd1 0.01303(11) 0.01503(11) 0.01751(11) 0.00097(10) 0.00028(10) 0.00059(12)
O1 0.0172(14) 0.0201(14) 0.0248(15) -0.0040(11) 0.0023(11) -0.0018(12)
O2 0.0267(14) 0.0247(13) 0.0190(13) -0.0024(12) 0.0029(12) 0.0013(11)
N1 0.0136(16) 0.0158(16) 0.0207(17) 0.0032(12) 0.0005(12) 0.0012(13)
N2 0.0172(17) 0.0182(16) 0.0204(16) 0.0007(12) 0.0015(12) 0.0002(14)
C1 0.0223(19) 0.020(2) 0.026(2) 0.0018(14) -0.0021(14) 0.0000(14)
C2 0.022(2) 0.0210(18) 0.034(2) 0.0056(18) -0.0016(19) 0.0023(16)
C3 0.026(2) 0.0132(19) 0.044(2) 0.0029(16) 0.0093(18) 0.0005(17)
C4 0.039(3) 0.0190(19) 0.031(2) -0.0059(15) 0.008(2) -0.009(2)
C5 0.028(2) 0.0227(19) 0.0218(18) -0.0010(17) -0.0039(14) -0.0052(19)
C6 0.018(2) 0.0155(17) 0.023(2) 0.0039(13) 0.0025(13) -0.0028(14)
C7 0.0210(18) 0.0163(17) 0.0212(17) 0.0068(17) 0.0027(17) 0.0024(14)
C8 0.017(2) 0.0146(19) 0.021(2) 0.0005(14) -0.0025(14) 0.0004(15)
C9 0.017(2) 0.0183(18) 0.0180(18) 0.0051(14) 0.0007(14) 0.0011(15)
C10 0.0175(18) 0.0234(19) 0.035(2) 0.0030(19) 0.0018(18) 0.0015(15)
C11 0.0207(19) 0.022(2) 0.023(2) 0.0046(14) -0.0054(13) 0.0025(15)
C12 0.0177(19) 0.0235(19) 0.030(2) 0.0022(13) -0.0051(17) 0.0026(18)
C13 0.024(2) 0.0241(19) 0.024(2) 0.0030(15) 0.0019(14) -0.0031(14)
C14 0.025(2) 0.020(2) 0.0174(19) 0.0000(14) 0.0009(15) -0.0050(16)
C15 0.0233(19) 0.0157(16) 0.0240(18) 0.0039(13) 0.0068(18) -0.0051(19)
C16 0.032(2) 0.0219(18) 0.029(2) -0.0022(18) 0.0096(19) -0.0082(16)
C17 0.038(2) 0.0137(18) 0.040(3) -0.0035(17) 0.019(2) -0.0022(17)
C18 0.024(2) 0.016(2) 0.046(3) 0.0061(17) 0.0130(19) 0.0041(17)
C19 0.021(2) 0.021(2) 0.032(2) 0.0051(15) 0.0041(15) -0.0005(16)
C20 0.021(2) 0.0171(19) 0.026(2) 0.0043(15) 0.0033(16) -0.0007(16)

loop_
_atom_type_symbol
_atom_type_description
_atom_type_scat_dispersion_real
_atom_type_scat_dispersion_imag
_atom_type_scat_source
C C 0.0000 0.0000 'International Tables Vol C Tables 4.2.6.8 and 6.1.1.4'
H H 0.0000 0.0000 'International Tables Vol C Tables 4.2.6.8 and 6.1.1.4'
N N 0.0010 0.0010 'International Tables Vol C Tables 4.2.6.8 and 6.1.1.4'
O O 0.0020 0.0020 'International Tables Vol C Tables 4.2.6.8 and 6.1.1.4'
Pd Pd -0.5290 2.5730 'International Tables Vol C Tables 4.2.6.8 and 6.1.1.4'

loop_
_geom_angle_atom_site_label_1
_geom_angle_atom_site_label_2
_geom_angle_atom_site_label_3
_geom_angle
N1 Pd1 O1 82.18(12)
N2 Pd1 O1 93.60(12)
N2 Pd1 N1 172.73(13)
C20 Pd1 O1 171.68(13)
C20 Pd1 N1 102.53(15)
C20 Pd1 N2 82.39(15)
C9 O1 Pd1 111.7(2)
C8 N1 Pd1 103.3(2)
C10 N1 Pd1 117.1(2)
C10 N1 C8 110.5(3)
C11 N1 Pd1 110.4(2)
C11 N1 C8 106.6(3)
C11 N1 C10 108.4(3)
C12 N2 Pd1 111.0(2)
C12 N2 C14 109.2(3)
C13 N2 Pd1 110.4(2)
C13 N2 C12 109.0(3)
C13 N2 C14 109.8(3)
C14 N2 Pd1 107.5(2)
C2 C1 H1 119.3
C6 C1 H1 119.3
C6 C1 C2 121.4(4)
C1 C2 H2 119.7
C3 C2 C1 120.5(4)
C3 C2 H2 119.7
C2 C3 H3 120.3
C2 C3 C4 119.4(4)
C4 C3 H3 120.3
C3 C4 H4 119.8
C3 C4 C5 120.3(4)
C5 C4 H4 119.8
C4 C5 H5 119.8
C4 C5 C6 120.4(4)
C6 C5 H5 119.8
C1 C6 C5 118.0(3)
C1 C6 C7 119.5(3)
C5 C6 C7 122.5(3)
C6 C7 H7A 108.5
C6 C7 H7B 108.5
C6 C7 C8 114.9(3)
H7A C7 H7B 107.5
C8 C7 H7A 108.5
C8 C7 H7B 108.5
N1 C8 C7 111.3(3)
N1 C8 H8 109.1
N1 C8 C9 107.7(3)
C7 C8 H8 109.1
C9 C8 C7 110.5(3)
C9 C8 H8 109.1
O1 C9 C8 114.5(3)
O2 C9 O1 125.1(4)
O2 C9 C8 120.4(3)
N1 C10 H10A 109.5
N1 C10 H10B 109.5
N1 C10 H10C 109.5
H10A C10 H10B 109.5
H10A C10 H10C 109.5
H10B C10 H10C 109.5
N1 C11 H11A 109.5
N1 C11 H11B 109.5
N1 C11 H11C 109.5
H11A C11 H11B 109.5
H11A C11 H11C 109.5
H11B C11 H11C 109.5
N2 C12 H12A 109.5
N2 C12 H12B 109.5
N2 C12 H12C 109.5
H12A C12 H12B 109.5
H12A C12 H12C 109.5
H12B C12 H12C 109.5
N2 C13 H13A 109.5
N2 C13 H13B 109.5
N2 C13 H13C 109.5
H13A C13 H13B 109.5
H13A C13 H13C 109.5
H13B C13 H13C 109.5
N2 C14 H14A 110.1
N2 C14 H14B 110.1
N2 C14 C15 108.1(3)
H14A C14 H14B 108.4
C15 C14 H14A 110.1
C15 C14 H14B 110.1
C16 C15 C14 122.3(4)
C16 C15 C20 121.7(4)
C20 C15 C14 115.9(3)
C15 C16 H16 120.3
C17 C16 C15 119.4(4)
C17 C16 H16 120.3
C16 C17 H17 120.0
C18 C17 C16 120.0(4)
C18 C17 H17 120.0
C17 C18 H18 119.8
C17 C18 C19 120.4(4)
C19 C18 H18 119.8
C18 C19 H19 119.4
C20 C19 C18 121.1(4)
C20 C19 H19 119.4
C15 C20 Pd1 112.8(3)
C19 C20 Pd1 130.0(3)
C19 C20 C15 117.2(4)

loop_
_geom_bond_atom_site_label_1
_geom_bond_atom_site_label_2
_geom_bond_distance
Pd1 O1 2.106(3)
Pd1 N1 2.106(3)
Pd1 N2 2.058(3)
Pd1 C20 1.991(4)
O1 C9 1.292(5)
O2 C9 1.233(4)
N1 C8 1.514(5)
N1 C10 1.485(5)
N1 C11 1.481(4)
N2 C12 1.487(5)
N2 C13 1.483(5)
N2 C14 1.497(5)
C1 H1 0.9500
C1 C2 1.389(5)
C1 C6 1.380(5)
C2 H2 0.9500
C2 C3 1.376(6)
C3 H3 0.9500
C3 C4 1.383(6)
C4 H4 0.9500
C4 C5 1.397(6)
C5 H5 0.9500
C5 C6 1.404(5)
C6 C7 1.513(5)
C7 H7A 0.9900
C7 H7B 0.9900
C7 C8 1.544(5)
C8 H8 1.0000
C8 C9 1.538(5)
C10 H10A 0.9800
C10 H10B 0.9800
C10 H10C 0.9800
C11 H11A 0.9800
C11 H11B 0.9800
C11 H11C 0.9800
C12 H12A 0.9800
C12 H12B 0.9800
C12 H12C 0.9800
C13 H13A 0.9800
C13 H13B 0.9800
C13 H13C 0.9800
C14 H14A 0.9900
C14 H14B 0.9900
C14 C15 1.506(6)
C15 C16 1.394(5)
C15 C20 1.415(6)
C16 H16 0.9500
C16 C17 1.389(6)
C17 H17 0.9500
C17 C18 1.379(6)
C18 H18 0.9500
C18 C19 1.403(6)
C19 H19 0.9500
C19 C20 1.390(6)
